data_7038256
loop_
_publ_author_name
'Real, Julio'
'Prat-Gil, Esther'
'Pag\`es-Barenys, Montserrat'
'Polo, Alfonso'
'Piniella, Joan F.'
'\'Alvarez-Larena, \'Angel'

_publ_section_title
;
 Platinum phosphinothiolato hydride complexes: synthesis, structure and
 evaluation as tin-free hydroformylation catalysts.
;
_journal_issue 9
_journal_name_full 'Dalton transactions (Cambridge, England : 2003)'
_journal_page_first 3964
_journal_page_last 3973
_journal_paper_doi 10.1039/c5dt04107d
_journal_volume 45
_journal_year 2016
_chemical_formula_sum 'C36 H30 P2 Pt S'
_chemical_formula_weight 751.69
_chemical_name_systematic
;
 ?
;
_space_group_IT_number 14
_symmetry_cell_setting monoclinic
_symmetry_space_group_name_Hall '-P 2yn'
_symmetry_space_group_name_H-M 'P 1 21/n 1'
_atom_sites_solution_hydrogens geom
_atom_sites_solution_primary direct
_atom_sites_solution_secondary difmap
_audit_creation_method SHELXL-97
_audit_update_record
;
2015-12-23 deposited with the CCDC.
2016-01-19 downloaded from the CCDC.
;
_cell_angle_alpha 90.00
_cell_angle_beta 95.87(2)
_cell_angle_gamma 90.00
_cell_formula_units_Z 4
_cell_length_a 9.088(4)
_cell_length_b 15.028(2)
_cell_length_c 23.005(3)
_cell_measurement_reflns_used 25
_cell_measurement_temperature 293(2)
_cell_measurement_theta_max 12.21
_cell_measurement_theta_min 10.86
_cell_volume 3125.4(15)
_computing_cell_refinement 'CAD4 (Enraf-Nonius)'
_computing_data_collection 'CAD4 (Enraf-Nonius)'
_computing_data_reduction 'CAD4 (Enraf-Nonius)'
_computing_molecular_graphics 'PLATON (Spek, 2009)'
_computing_publication_material 'publCIF (Westrip, 2010)'
_computing_structure_refinement 'SHELXL-97 (Sheldrick, 1997)'
_computing_structure_solution 'SHELXS-86 (Sheldrick, 1985)'
_diffrn_ambient_temperature 293(2)
_diffrn_measured_fraction_theta_full 0.996
_diffrn_measured_fraction_theta_max 0.996
_diffrn_measurement_device_type 'Enraf-Nonius CAD4'
_diffrn_measurement_method 'omega/2theta scan'
_diffrn_radiation_monochromator graphite
_diffrn_radiation_source 'fine-focus sealed tube'
_diffrn_radiation_type MoK\a
_diffrn_radiation_wavelength 0.71069
_diffrn_reflns_av_R_equivalents 0.0000
_diffrn_reflns_av_unetI/netI 0.1129
_diffrn_reflns_limit_h_max 10
_diffrn_reflns_limit_h_min -10
_diffrn_reflns_limit_k_max 17
_diffrn_reflns_limit_k_min 0
_diffrn_reflns_limit_l_max 27
_diffrn_reflns_limit_l_min 0
_diffrn_reflns_number 5464
_diffrn_reflns_theta_full 24.97
_diffrn_reflns_theta_max 24.97
_diffrn_reflns_theta_min 1.62
_diffrn_standards_decay_% 0
_diffrn_standards_interval_time 120
_diffrn_standards_number 3
_exptl_absorpt_coefficient_mu 4.682
_exptl_absorpt_correction_T_max 0.519
_exptl_absorpt_correction_T_min 0.328
_exptl_absorpt_correction_type empirical
_exptl_absorpt_process_details
;
psi-scan (North, A. C. T., Philips, D. C. & Mathews, F. S. (1968)
Acta Cryst. A24, 351-354
;
_exptl_crystal_colour yellow
_exptl_crystal_density_diffrn 1.597
_exptl_crystal_density_meas ?
_exptl_crystal_density_method 'not measured'
_exptl_crystal_description prism
_exptl_crystal_F_000 1480
_exptl_crystal_recrystallization_method 'Re-crystallisation from solvent: '
_exptl_crystal_size_max 0.36
_exptl_crystal_size_mid 0.32
_exptl_crystal_size_min 0.14
_refine_diff_density_max 2.023
_refine_diff_density_min -1.062
_refine_diff_density_rms 0.159
_refine_ls_extinction_method none
_refine_ls_goodness_of_fit_ref 0.872
_refine_ls_hydrogen_treatment noref
_refine_ls_matrix_type full
_refine_ls_number_parameters 361
_refine_ls_number_reflns 5464
_refine_ls_number_restraints 61
_refine_ls_restrained_S_all 0.869
_refine_ls_R_factor_all 0.1086
_refine_ls_R_factor_gt 0.0538
_refine_ls_shift/su_max 0.001
_refine_ls_shift/su_mean 0.000
_refine_ls_structure_factor_coef Fsqd
_refine_ls_weighting_details 'calc w=1/[\s^2^(Fo^2^)+(0.0805P)^2^] where P=(Fo^2^+2Fc^2^)/3'
_refine_ls_weighting_scheme calc
_refine_ls_wR_factor_gt 0.1219
_refine_ls_wR_factor_ref 0.1320
_reflns_number_gt 3083
_reflns_number_total 5464
_reflns_threshold_expression >2sigma(I)
_cod_data_source_file c5dt04107d2.cif
_cod_data_source_block pth
_cod_depositor_comments
;
The following automatic conversions were performed:

'_exptl_crystal_density_meas' value 'not measured' was changed to '?'
- the value is perceived as not measured.

Automatic conversion script
Id: cif_fix_values 4268 2015-11-12 08:31:59Z antanas 

 Adding full bibliography for 7038254--7038256.cif.
;
_cod_database_code 7038256

loop_
_symmetry_equiv_pos_as_xyz
'x, y, z'
'-x+1/2, y+1/2, -z+1/2'
'-x, -y, -z'
'x-1/2, -y-1/2, z-1/2'

loop_
_atom_site_label
_atom_site_type_symbol
_atom_site_fract_x
_atom_site_fract_y
_atom_site_fract_z
_atom_site_U_iso_or_equiv
_atom_site_adp_type
_atom_site_occupancy
_atom_site_symmetry_multiplicity
_atom_site_calc_flag
_atom_site_refinement_flags
Pt Pt 0.10396(4) 0.21802(3) 0.085499(18) 0.04585(15) Uani 1 1 d .
S S -0.1072(3) 0.2364(2) 0.13588(13) 0.0568(8) Uani 1 1 d .
C1 C -0.0383(8) 0.2350(6) 0.2106(4) 0.044(2) Uani 1 1 d D
C2 C 0.1115(8) 0.2279(7) 0.2300(4) 0.038(2) Uani 1 1 d D
C3 C 0.1567(9) 0.2244(7) 0.2894(3) 0.046(2) Uani 1 1 d D
H3 H 0.2571 0.2193 0.3016 0.056 Uiso 1 1 calc R
C4 C 0.0583(10) 0.2283(7) 0.3307(4) 0.055(3) Uani 1 1 d D
H4 H 0.0907 0.2268 0.3704 0.066 Uiso 1 1 calc R
C5 C -0.0906(10) 0.2346(7) 0.3116(4) 0.052(3) Uani 1 1 d D
H5 H -0.1595 0.2361 0.3388 0.062 Uiso 1 1 calc R
C6 C -0.1387(10) 0.2387(7) 0.2530(4) 0.055(3) Uani 1 1 d D
H6 H -0.2393 0.2440 0.2413 0.066 Uiso 1 1 calc R
P1 P 0.2369(2) 0.2213(2) 0.17317(11) 0.0385(6) Uani 1 1 d .
C11 C 0.3616(10) 0.1297(6) 0.1947(4) 0.042(3) Uani 1 1 d D
C12 C 0.4741(10) 0.1380(7) 0.2398(5) 0.059(3) Uani 1 1 d D
H12 H 0.4905 0.1928 0.2581 0.071 Uiso 1 1 calc R
C13 C 0.5624(12) 0.0663(8) 0.2579(6) 0.069(4) Uani 1 1 d D
H13 H 0.6375 0.0732 0.2882 0.083 Uiso 1 1 calc R
C14 C 0.5397(14) -0.0154(9) 0.2313(7) 0.094(6) Uani 1 1 d D
H14 H 0.5998 -0.0636 0.2430 0.113 Uiso 1 1 calc R
C15 C 0.4266(16) -0.0245(8) 0.1870(6) 0.083(5) Uani 1 1 d D
H15 H 0.4095 -0.0797 0.1695 0.099 Uiso 1 1 calc R
C16 C 0.3378(14) 0.0469(6) 0.1681(6) 0.074(4) Uani 1 1 d D
H16 H 0.2627 0.0396 0.1379 0.089 Uiso 1 1 calc R
C21 C 0.3527(9) 0.3208(6) 0.1812(4) 0.041(2) Uani 1 1 d D
C22 C 0.3012(11) 0.3976(6) 0.2042(5) 0.059(3) Uani 1 1 d D
H22 H 0.2093 0.3976 0.2186 0.071 Uiso 1 1 calc R
C23 C 0.3833(12) 0.4750(7) 0.2063(6) 0.072(4) Uani 1 1 d D
H23 H 0.3481 0.5264 0.2227 0.086 Uiso 1 1 calc R
C24 C 0.5189(13) 0.4753(8) 0.1836(6) 0.075(4) Uani 1 1 d D
H24 H 0.5741 0.5274 0.1837 0.090 Uiso 1 1 calc R
C25 C 0.5715(12) 0.3979(7) 0.1610(6) 0.079(4) Uani 1 1 d D
H25 H 0.6640 0.3977 0.1470 0.094 Uiso 1 1 calc R
C26 C 0.4885(10) 0.3210(7) 0.1588(5) 0.053(3) Uani 1 1 d D
H26 H 0.5234 0.2696 0.1424 0.064 Uiso 1 1 calc R
P2 P -0.0069(3) 0.2296(2) -0.00756(12) 0.0459(7) Uani 1 1 d .
C31 C -0.2083(9) 0.2100(7) -0.0159(4) 0.050(3) Uani 1 1 d D
C32 C -0.2696(10) 0.1333(8) -0.0402(5) 0.063(4) Uani 1 1 d D
H32 H -0.2100 0.0915 -0.0563 0.076 Uiso 1 1 calc R
C33 C -0.4202(11) 0.1180(9) -0.0407(6) 0.089(5) Uani 1 1 d D
H33 H -0.4617 0.0657 -0.0565 0.107 Uiso 1 1 calc R
C34 C -0.5083(15) 0.1814(10) -0.0175(7) 0.110(7) Uani 1 1 d D
H34 H -0.6097 0.1722 -0.0186 0.132 Uiso 1 1 calc R
C35 C -0.4464(11) 0.2583(10) 0.0072(7) 0.094(5) Uani 1 1 d D
H35 H -0.5058 0.3004 0.0231 0.112 Uiso 1 1 calc R
C36 C -0.2952(10) 0.2724(8) 0.0084(5) 0.065(3) Uani 1 1 d D
H36 H -0.2526 0.3237 0.0254 0.077 Uiso 1 1 calc R
C41 C 0.0197(10) 0.3370(7) -0.0388(5) 0.055(3) Uani 1 1 d D
C42 C 0.1572(11) 0.3771(8) -0.0257(7) 0.095(5) Uani 1 1 d D
H42 H 0.2296 0.3486 -0.0009 0.114 Uiso 1 1 calc R
C43 C 0.1869(16) 0.4590(10) -0.0493(8) 0.118(7) Uani 1 1 d D
H43 H 0.2812 0.4833 -0.0425 0.142 Uiso 1 1 calc R
C44 C 0.0771(15) 0.5048(10) -0.0829(6) 0.094(5) Uani 1 1 d D
H44 H 0.0955 0.5615 -0.0967 0.113 Uiso 1 1 calc R
C45 C -0.0606(16) 0.4659(9) -0.0959(7) 0.093(5) Uani 1 1 d D
H45 H -0.1349 0.4961 -0.1188 0.111 Uiso 1 1 calc R
C46 C -0.0868(14) 0.3819(8) -0.0746(6) 0.083(4) Uani 1 1 d D
H46 H -0.1781 0.3551 -0.0846 0.100 Uiso 1 1 calc R
C51 C 0.0558(10) 0.1549(7) -0.0601(4) 0.048(3) Uani 1 1 d D
C52 C 0.0401(13) 0.1716(8) -0.1195(4) 0.069(4) Uani 1 1 d D
H52 H 0.0001 0.2256 -0.1329 0.083 Uiso 1 1 calc R
C53 C 0.0822(15) 0.1102(8) -0.1598(5) 0.083(4) Uani 1 1 d D
H53 H 0.0738 0.1250 -0.1992 0.100 Uiso 1 1 calc R
C54 C 0.1361(14) 0.0277(8) -0.1424(5) 0.073(4) Uani 1 1 d D
H54 H 0.1611 -0.0144 -0.1694 0.087 Uiso 1 1 calc R
C55 C 0.1516(15) 0.0100(8) -0.0834(5) 0.079(4) Uani 1 1 d D
H55 H 0.1883 -0.0451 -0.0704 0.095 Uiso 1 1 calc R
C56 C 0.1137(13) 0.0722(7) -0.0426(5) 0.066(4) Uani 1 1 d D
H56 H 0.1273 0.0583 -0.0030 0.079 Uiso 1 1 calc R

loop_
_atom_site_aniso_label
_atom_site_aniso_U_11
_atom_site_aniso_U_22
_atom_site_aniso_U_33
_atom_site_aniso_U_23
_atom_site_aniso_U_13
_atom_site_aniso_U_12
Pt 0.0368(2) 0.0616(3) 0.0394(2) -0.0035(3) 0.00490(14) -0.0024(3)
S 0.0348(13) 0.085(2) 0.0511(16) 0.0002(16) 0.0076(11) 0.0007(14)
C1 0.043(5) 0.037(6) 0.051(6) 0.008(5) 0.008(5) -0.001(5)
C2 0.026(4) 0.035(6) 0.055(6) 0.008(5) 0.009(4) -0.001(4)
C3 0.039(5) 0.057(7) 0.042(6) -0.003(6) -0.002(4) -0.009(6)
C4 0.080(8) 0.054(7) 0.037(5) -0.005(6) 0.030(5) 0.007(7)
C5 0.051(6) 0.052(7) 0.057(7) 0.004(6) 0.024(5) -0.003(5)
C6 0.036(5) 0.070(8) 0.060(7) -0.010(6) 0.015(5) 0.001(5)
P1 0.0284(11) 0.0442(15) 0.0432(14) -0.0047(16) 0.0048(10) 0.0009(13)
C11 0.036(5) 0.040(6) 0.051(6) 0.006(5) 0.017(5) 0.001(5)
C12 0.048(6) 0.057(8) 0.073(8) 0.007(7) 0.005(6) -0.003(6)
C13 0.045(7) 0.079(10) 0.083(10) 0.020(8) 0.006(6) 0.013(7)
C14 0.071(10) 0.080(12) 0.142(16) 0.038(11) 0.060(10) 0.034(9)
C15 0.125(13) 0.036(7) 0.097(12) 0.016(8) 0.059(10) 0.021(8)
C16 0.084(9) 0.057(9) 0.086(10) -0.012(8) 0.028(8) -0.015(7)
C21 0.043(6) 0.046(6) 0.036(6) 0.008(5) 0.010(5) 0.002(5)
C22 0.043(6) 0.039(7) 0.097(10) 0.005(7) 0.018(6) 0.002(5)
C23 0.094(10) 0.038(7) 0.087(10) 0.000(7) 0.026(8) 0.008(7)
C24 0.081(9) 0.058(9) 0.089(11) 0.023(8) 0.021(8) -0.025(7)
C25 0.048(7) 0.086(10) 0.105(11) -0.004(9) 0.022(7) -0.021(7)
C26 0.045(6) 0.053(7) 0.066(8) -0.003(6) 0.025(5) -0.002(5)
P2 0.0355(12) 0.063(2) 0.0396(14) -0.0013(16) 0.0041(11) -0.0030(14)
C31 0.027(4) 0.079(8) 0.045(6) 0.003(7) 0.010(4) 0.001(6)
C32 0.051(7) 0.091(10) 0.049(7) -0.005(7) 0.007(5) -0.034(7)
C33 0.061(8) 0.133(14) 0.074(10) 0.004(10) 0.013(7) -0.045(9)
C34 0.050(8) 0.19(2) 0.097(12) -0.036(13) 0.029(8) -0.034(10)
C35 0.048(7) 0.150(16) 0.085(10) -0.025(10) 0.016(7) 0.021(9)
C36 0.056(7) 0.083(9) 0.055(7) -0.016(7) 0.008(5) 0.005(7)
C41 0.053(7) 0.046(7) 0.067(8) 0.003(6) 0.022(6) -0.009(6)
C42 0.040(7) 0.084(11) 0.160(16) 0.025(11) 0.011(8) -0.013(7)
C43 0.074(11) 0.110(14) 0.17(2) 0.027(14) 0.013(12) -0.042(10)
C44 0.125(14) 0.069(10) 0.094(13) 0.020(9) 0.040(11) -0.009(10)
C45 0.099(12) 0.085(11) 0.094(12) 0.024(9) 0.010(9) 0.001(9)
C46 0.077(9) 0.090(11) 0.077(10) 0.013(8) -0.018(8) -0.011(8)
C51 0.030(5) 0.074(8) 0.042(6) 0.012(6) 0.010(4) -0.009(5)
C52 0.065(8) 0.077(9) 0.065(9) 0.017(8) 0.011(7) 0.006(7)
C53 0.099(11) 0.105(13) 0.050(8) -0.015(8) 0.029(8) -0.002(9)
C54 0.089(10) 0.072(10) 0.062(9) -0.023(8) 0.026(7) -0.003(8)
C55 0.099(11) 0.064(9) 0.077(10) -0.012(8) 0.017(8) 0.000(8)
C56 0.065(8) 0.098(11) 0.037(7) -0.009(7) 0.014(6) 0.004(7)

loop_
_atom_type_symbol
_atom_type_description
_atom_type_scat_dispersion_real
_atom_type_scat_dispersion_imag
_atom_type_scat_source
C C 0.0033 0.0016 'International Tables Vol C Tables 4.2.6.8 and 6.1.1.4'
H H 0.0000 0.0000 'International Tables Vol C Tables 4.2.6.8 and 6.1.1.4'
Pt Pt -1.7033 8.3905 'International Tables Vol C Tables 4.2.6.8 and 6.1.1.4'
P P 0.1023 0.0942 'International Tables Vol C Tables 4.2.6.8 and 6.1.1.4'
S S 0.1246 0.1234 'International Tables Vol C Tables 4.2.6.8 and 6.1.1.4'

loop_
_geom_angle_atom_site_label_1
_geom_angle_atom_site_label_2
_geom_angle_atom_site_label_3
_geom_angle
P1 Pt P2 171.61(10)
P1 Pt S 86.91(9)
P2 Pt S 98.57(10)
C1 S Pt 104.6(3)
C2 C1 C6 117.7(8)
C2 C1 S 123.3(6)
C6 C1 S 119.0(6)
C3 C2 C1 120.0(8)
C3 C2 P1 124.1(6)
C1 C2 P1 115.9(6)
C4 C3 C2 122.2(8)
C3 C4 C5 117.9(9)
C6 C5 C4 121.2(9)
C5 C6 C1 121.1(9)
C11 P1 C2 105.3(4)
C11 P1 C21 104.8(4)
C2 P1 C21 106.2(4)
C11 P1 Pt 119.4(3)
C2 P1 Pt 109.1(3)
C21 P1 Pt 111.1(3)
C12 C11 C16 118.6(10)
C12 C11 P1 121.8(7)
C16 C11 P1 119.5(8)
C13 C12 C11 121.1(10)
C14 C13 C12 120.3(12)
C15 C14 C13 118.9(13)
C14 C15 C16 121.5(12)
C15 C16 C11 119.6(11)
C22 C21 C26 119.6(9)
C22 C21 P1 120.8(6)
C26 C21 P1 119.3(7)
C21 C22 C23 121.2(9)
C22 C23 C24 119.2(10)
C25 C24 C23 119.7(11)
C24 C25 C26 120.7(10)
C25 C26 C21 119.5(9)
C51 P2 C41 103.3(5)
C51 P2 C31 102.2(4)
C41 P2 C31 106.0(5)
C51 P2 Pt 116.5(3)
C41 P2 Pt 112.3(4)
C31 P2 Pt 115.1(3)
C32 C31 C36 120.6(9)
C32 C31 P2 122.3(7)
C36 C31 P2 116.8(7)
C31 C32 C33 120.1(11)
C32 C33 C34 119.4(12)
C35 C34 C33 120.4(13)
C34 C35 C36 119.8(12)
C31 C36 C35 119.6(10)
C46 C41 C42 118.5(11)
C46 C41 P2 124.3(8)
C42 C41 P2 117.3(8)
C43 C42 C41 120.5(12)
C42 C43 C44 120.3(13)
C43 C44 C45 119.7(13)
C46 C45 C44 119.5(13)
C41 C46 C45 121.4(12)
C52 C51 C56 116.4(11)
C52 C51 P2 123.2(8)
C56 C51 P2 120.2(7)
C51 C52 C53 122.1(11)
C54 C53 C52 121.2(12)
C55 C54 C53 117.3(12)
C54 C55 C56 121.9(11)
C55 C56 C51 121.1(11)

loop_
_geom_bond_atom_site_label_1
_geom_bond_atom_site_label_2
_geom_bond_distance
Pt P1 2.243(3)
Pt P2 2.278(3)
Pt S 2.357(3)
S C1 1.768(9)
C1 C2 1.393(8)
C1 C6 1.403(8)
C2 C3 1.388(8)
C2 P1 1.822(9)
C3 C4 1.371(8)
C4 C5 1.383(8)
C5 C6 1.374(8)
P1 C11 1.819(10)
P1 C21 1.827(10)
C11 C12 1.385(8)
C11 C16 1.393(8)
C12 C13 1.382(8)
C13 C14 1.378(8)
C14 C15 1.377(8)
C15 C16 1.386(8)
C21 C22 1.372(8)
C21 C26 1.385(8)
C22 C23 1.380(8)
C23 C24 1.386(8)
C24 C25 1.379(8)
C25 C26 1.379(8)
P2 C51 1.785(11)
P2 C41 1.793(11)
P2 C31 1.844(9)
C31 C32 1.374(8)
C31 C36 1.381(8)
C32 C33 1.386(8)
C33 C34 1.386(8)
C34 C35 1.382(8)
C35 C36 1.388(8)
C41 C46 1.382(8)
C41 C42 1.392(8)
C42 C43 1.383(8)
C43 C44 1.383(8)
C44 C45 1.386(8)
C45 C46 1.384(8)
C51 C52 1.383(8)
C51 C56 1.393(8)
C52 C53 1.389(8)
C53 C54 1.377(8)
C54 C55 1.376(8)
C55 C56 1.392(8)
